data_4002058
loop_
_publ_author_name
'Pust, Philipp'
'Hintze, Frauke'
'Hecht, Cora'
'Weiler, Volker'
'Locher, Andreas'
'Zitnanska, Daniela'
'Harm, Sascha'
'Wiechert, Detlef'
'Schmidt, Peter J.'
'Schnick, Wolfgang'

_publ_contact_author
;
        Prof. Dr. Wolfgang Schnick
        Department Chemie
        Ludwig-Maximilians-Universitaet Muenchen
        Butenandtstrasse 5 - 13 (D)
        D 81377 Muenchen
        Germany

;
_publ_section_title
;
 Group (III) NitridesM[Mg2Al2N4] (M= Ca, Sr, Ba, Eu) and
 Ba[Mg2Ga2N4]---Structural Relation and Nontypical Luminescence Properties
 of Eu2+Doped Samples
;
_journal_issue 21
_journal_name_full 'Chemistry of Materials'
_journal_page_first 6113
_journal_paper_doi 10.1021/cm502280p
_journal_volume 26
_journal_year 2014
_chemical_formula_moiety '2(Al Mg N2), Ca'
_chemical_formula_sum 'Al2 Ca Mg2 N4'
_chemical_formula_weight 198.70
_chemical_name_common 'Calcium nitridomagnesoaluminate'
_chemical_name_systematic
; 
 Calcium nitridomagnesoaluminate 
;
_space_group_IT_number 87
_symmetry_cell_setting tetragonal
_symmetry_space_group_name_Hall '-I 4'
_symmetry_space_group_name_H-M 'I 4/m'
_atom_sites_solution_hydrogens none
_atom_sites_solution_primary direct
_atom_sites_solution_secondary difmap
_audit_creation_method SHELXL-97
_cell_angle_alpha 90.00
_cell_angle_beta 90.00
_cell_angle_gamma 90.00
_cell_formula_units_Z 2
_cell_length_a 8.0655(11)
_cell_length_b 8.0655(11)
_cell_length_c 3.2857(7)
_cell_measurement_reflns_used 1441
_cell_measurement_temperature 293(2)
_cell_measurement_theta_max 32.577
_cell_measurement_theta_min 3.134
_cell_volume 213.74(6)
_computing_structure_refinement 'SHELXL-97 (Sheldrick, 1997)'
_computing_structure_solution 'SHELXS-97 (Sheldrick, 1990)'
_diffrn_ambient_temperature 293(2)
_diffrn_detector_area_resol_mean 9
_diffrn_measured_fraction_theta_full 1.000
_diffrn_measured_fraction_theta_max 1.000
_diffrn_measurement_device_type KappaCCD
_diffrn_measurement_method omega-scan
_diffrn_radiation_monochromator 'vertically mounted graphite crystal'
_diffrn_radiation_source 'fine-focus sealed tube'
_diffrn_radiation_type MoK\a
_diffrn_radiation_wavelength 0.71073
_diffrn_reflns_av_R_equivalents 0.0436
_diffrn_reflns_av_sigmaI/netI 0.0189
_diffrn_reflns_limit_h_max 11
_diffrn_reflns_limit_h_min -11
_diffrn_reflns_limit_k_max 11
_diffrn_reflns_limit_k_min -11
_diffrn_reflns_limit_l_max 4
_diffrn_reflns_limit_l_min -4
_diffrn_reflns_number 1160
_diffrn_reflns_theta_full 29.40
_diffrn_reflns_theta_max 29.40
_diffrn_reflns_theta_min 3.57
_diffrn_standards_decay_% 0
_diffrn_standards_interval_count 0
_diffrn_standards_interval_time 0
_diffrn_standards_number 0
_exptl_absorpt_coefficient_mu 2.018
_exptl_absorpt_correction_type none
_exptl_crystal_colour colorless
_exptl_crystal_density_diffrn 3.087
_exptl_crystal_density_method 'not measured'
_exptl_crystal_description rod
_exptl_crystal_F_000 196
_exptl_crystal_size_max 0.12
_exptl_crystal_size_mid 0.02
_exptl_crystal_size_min 0.02
_refine_diff_density_max 0.455
_refine_diff_density_min -0.496
_refine_diff_density_rms 0.110
_refine_ls_extinction_method none
_refine_ls_goodness_of_fit_ref 1.199
_refine_ls_hydrogen_treatment none
_refine_ls_matrix_type full
_refine_ls_number_parameters 15
_refine_ls_number_reflns 176
_refine_ls_number_restraints 0
_refine_ls_restrained_S_all 1.199
_refine_ls_R_factor_all 0.0323
_refine_ls_R_factor_gt 0.0311
_refine_ls_shift/su_max 0.000
_refine_ls_shift/su_mean 0.000
_refine_ls_structure_factor_coef Fsqd
_refine_ls_weighting_details 'calc w=1/[\s^2^(Fo^2^)+(0.0465P)^2^+0.4668P] where P=(Fo^2^+2Fc^2^)/3'
_refine_ls_weighting_scheme calc
_refine_ls_wR_factor_gt 0.0849
_refine_ls_wR_factor_ref 0.0864
_reflns_number_gt 170
_reflns_number_total 176
_reflns_threshold_expression >2sigma(I)
_cod_data_source_file cm502280p_si_004.cif
_cod_data_source_block Ca[Mg2AL2N4]
_cod_depositor_comments 'Adding full bibliography for 4002058--4002062.cif.'
_cod_original_sg_symbol_H-M I4/m
_cod_database_code 4002058

loop_
_symmetry_equiv_pos_as_xyz
'x, y, z'
'-x, -y, z'
'-y, x, z'
'y, -x, z'
'x+1/2, y+1/2, z+1/2'
'-x+1/2, -y+1/2, z+1/2'
'-y+1/2, x+1/2, z+1/2'
'y+1/2, -x+1/2, z+1/2'
'-x, -y, -z'
'x, y, -z'
'y, -x, -z'
'-y, x, -z'
'-x+1/2, -y+1/2, -z+1/2'
'x+1/2, y+1/2, -z+1/2'
'y+1/2, -x+1/2, -z+1/2'
'-y+1/2, x+1/2, -z+1/2'

loop_
_atom_site_label
_atom_site_type_symbol
_atom_site_fract_x
_atom_site_fract_y
_atom_site_fract_z
_atom_site_U_iso_or_equiv
_atom_site_adp_type
_atom_site_occupancy
_atom_site_symmetry_multiplicity
_atom_site_calc_flag
_atom_site_refinement_flags
Ca1 Ca 0.0000 0.0000 0.0000 0.0199(4) Uani 1 8 d S
Al1 Al 0.18465(13) 0.36323(12) 0.0000 0.0169(4) Uani 0.50 2 d SP
Mg1 Mg 0.18465(13) 0.36323(12) 0.0000 0.0169(4) Uani 0.50 2 d SP
N1 N 0.4048(3) 0.2416(5) 0.0000 0.0295(8) Uani 1 2 d S

loop_
_atom_site_aniso_label
_atom_site_aniso_U_11
_atom_site_aniso_U_22
_atom_site_aniso_U_33
_atom_site_aniso_U_23
_atom_site_aniso_U_13
_atom_site_aniso_U_12
Ca1 0.0214(5) 0.0214(5) 0.0168(7) 0.000 0.000 0.000
Al1 0.0297(6) 0.0105(5) 0.0105(6) 0.000 0.000 -0.0018(3)
Mg1 0.0297(6) 0.0105(5) 0.0105(6) 0.000 0.000 -0.0018(3)
N1 0.0134(13) 0.051(2) 0.0241(16) 0.000 0.000 0.0122(12)

loop_
_atom_type_symbol
_atom_type_description
_atom_type_scat_dispersion_real
_atom_type_scat_dispersion_imag
_atom_type_scat_source
N N 0.0061 0.0033 'International Tables Vol C Tables 4.2.6.8 and 6.1.1.4'
Mg Mg 0.0486 0.0363 'International Tables Vol C Tables 4.2.6.8 and 6.1.1.4'
Al Al 0.0645 0.0514 'International Tables Vol C Tables 4.2.6.8 and 6.1.1.4'
Ca Ca 0.2262 0.3064 'International Tables Vol C Tables 4.2.6.8 and 6.1.1.4'

loop_
_geom_angle_atom_site_label_1
_geom_angle_atom_site_label_2
_geom_angle_atom_site_label_3
_geom_angle
_geom_angle_site_symmetry_1
_geom_angle_site_symmetry_3
N1 Ca1 N1 180.0 13 5_444
N1 Ca1 N1 110.71(5) 13 15_454
N1 Ca1 N1 69.29(5) 5_444 15_454
N1 Ca1 N1 69.29(5) 13 7_545
N1 Ca1 N1 110.71(5) 5_444 7_545
N1 Ca1 N1 180.00(11) 15_454 7_545
N1 Ca1 N1 72.98(10) 13 13_554
N1 Ca1 N1 107.02(10) 5_444 13_554
N1 Ca1 N1 69.29(5) 15_454 13_554
N1 Ca1 N1 110.71(5) 7_545 13_554
N1 Ca1 N1 107.02(10) 13 5_445
N1 Ca1 N1 72.98(10) 5_444 5_445
N1 Ca1 N1 110.71(5) 15_454 5_445
N1 Ca1 N1 69.29(5) 7_545 5_445
N1 Ca1 N1 180.00(11) 13_554 5_445
N1 Ca1 N1 69.29(5) 13 15_455
N1 Ca1 N1 110.71(5) 5_444 15_455
N1 Ca1 N1 72.98(10) 15_454 15_455
N1 Ca1 N1 107.02(10) 7_545 15_455
N1 Ca1 N1 110.71(5) 13_554 15_455
N1 Ca1 N1 69.29(5) 5_445 15_455
N1 Ca1 N1 110.71(5) 13 7_544
N1 Ca1 N1 69.29(5) 5_444 7_544
N1 Ca1 N1 107.02(10) 15_454 7_544
N1 Ca1 N1 72.98(10) 7_545 7_544
N1 Ca1 N1 69.29(5) 13_554 7_544
N1 Ca1 N1 110.71(5) 5_445 7_544
N1 Ca1 N1 180.0 15_455 7_544
N1 Ca1 Al1 141.33(6) 13 5_444
N1 Ca1 Al1 38.67(6) 5_444 5_444
N1 Ca1 Al1 36.54(6) 15_454 5_444
N1 Ca1 Al1 143.46(6) 7_545 5_444
N1 Ca1 Al1 100.05(5) 13_554 5_444
N1 Ca1 Al1 79.95(5) 5_445 5_444
N1 Ca1 Al1 78.63(5) 15_455 5_444
N1 Ca1 Al1 101.37(5) 7_544 5_444
N1 Ca1 Al1 38.67(6) 13 13
N1 Ca1 Al1 141.33(6) 5_444 13
N1 Ca1 Al1 143.46(6) 15_454 13
N1 Ca1 Al1 36.54(6) 7_545 13
N1 Ca1 Al1 79.95(5) 13_554 13
N1 Ca1 Al1 100.05(5) 5_445 13
N1 Ca1 Al1 101.37(5) 15_455 13
N1 Ca1 Al1 78.63(5) 7_544 13
Al1 Ca1 Al1 180.0 5_444 13
N1 Ca1 Mg1 38.67(6) 13 13
N1 Ca1 Mg1 141.33(6) 5_444 13
N1 Ca1 Mg1 143.46(6) 15_454 13
N1 Ca1 Mg1 36.54(6) 7_545 13
N1 Ca1 Mg1 79.95(5) 13_554 13
N1 Ca1 Mg1 100.05(5) 5_445 13
N1 Ca1 Mg1 101.37(5) 15_455 13
N1 Ca1 Mg1 78.63(5) 7_544 13
Al1 Ca1 Mg1 180.0 5_444 13
Al1 Ca1 Mg1 0.00(4) 13 13
N1 Ca1 Mg1 141.33(6) 13 5_444
N1 Ca1 Mg1 38.67(6) 5_444 5_444
N1 Ca1 Mg1 36.54(6) 15_454 5_444
N1 Ca1 Mg1 143.46(6) 7_545 5_444
N1 Ca1 Mg1 100.05(5) 13_554 5_444
N1 Ca1 Mg1 79.95(5) 5_445 5_444
N1 Ca1 Mg1 78.63(5) 15_455 5_444
N1 Ca1 Mg1 101.37(5) 7_544 5_444
Al1 Ca1 Mg1 0.00(4) 5_444 5_444
Al1 Ca1 Mg1 180.0 13 5_444
Mg1 Ca1 Mg1 180.0 13 5_444
N1 Al1 N1 120.05(14) 11_565 13_554
N1 Al1 N1 120.05(14) 11_565 13
N1 Al1 N1 111.84(19) 13_554 13
N1 Al1 N1 105.1(2) 11_565 .
N1 Al1 N1 96.44(9) 13_554 .
N1 Al1 N1 96.44(9) 13 .
N1 Al1 Mg1 124.72(10) 11_565 13_554
N1 Al1 Mg1 48.94(8) 13_554 13_554
N1 Al1 Mg1 111.17(11) 13 13_554
N1 Al1 Mg1 47.50(7) . 13_554
N1 Al1 Al1 124.72(10) 11_565 13_554
N1 Al1 Al1 48.94(8) 13_554 13_554
N1 Al1 Al1 111.17(11) 13 13_554
N1 Al1 Al1 47.50(7) . 13_554
Mg1 Al1 Al1 0.00(5) 13_554 13_554
N1 Al1 Mg1 124.72(10) 11_565 13
N1 Al1 Mg1 111.17(11) 13_554 13
N1 Al1 Mg1 48.94(8) 13 13
N1 Al1 Mg1 47.50(7) . 13
Mg1 Al1 Mg1 75.84(5) 13_554 13
Al1 Al1 Mg1 75.84(5) 13_554 13
N1 Al1 Al1 124.72(10) 11_565 13
N1 Al1 Al1 111.17(11) 13_554 13
N1 Al1 Al1 48.94(8) 13 13
N1 Al1 Al1 47.50(7) . 13
Mg1 Al1 Al1 75.84(5) 13_554 13
Al1 Al1 Al1 75.84(5) 13_554 13
Mg1 Al1 Al1 0.00(3) 13 13
N1 Al1 Mg1 108.73(10) 11_565 15_454
N1 Al1 Mg1 37.07(8) 13_554 15_454
N1 Al1 Mg1 94.70(9) 13 15_454
N1 Al1 Mg1 132.31(9) . 15_454
Mg1 Al1 Mg1 85.34(5) 13_554 15_454
Al1 Al1 Mg1 85.34(5) 13_554 15_454
Mg1 Al1 Mg1 124.86(7) 13 15_454
Al1 Al1 Mg1 124.86(7) 13 15_454
N1 Al1 Mg1 108.73(10) 11_565 15_455
N1 Al1 Mg1 94.70(9) 13_554 15_455
N1 Al1 Mg1 37.07(8) 13 15_455
N1 Al1 Mg1 132.31(9) . 15_455
Mg1 Al1 Mg1 124.86(7) 13_554 15_455
Al1 Al1 Mg1 124.86(7) 13_554 15_455
Mg1 Al1 Mg1 85.34(5) 13 15_455
Al1 Al1 Mg1 85.34(5) 13 15_455
Mg1 Al1 Mg1 64.16(3) 15_454 15_455
N1 Al1 Mg1 38.36(7) 11_565 7
N1 Al1 Mg1 138.74(10) 13_554 7
N1 Al1 Mg1 82.64(10) 13 7
N1 Al1 Mg1 120.97(10) . 7
Mg1 Al1 Mg1 161.48(7) 13_554 7
Al1 Al1 Mg1 161.48(7) 13_554 7
Mg1 Al1 Mg1 107.18(4) 13 7
Al1 Al1 Mg1 107.18(4) 13 7
Mg1 Al1 Mg1 106.384(14) 15_454 7
Mg1 Al1 Mg1 73.617(14) 15_455 7
N1 Al1 Mg1 38.36(7) 11_565 7_554
N1 Al1 Mg1 82.64(10) 13_554 7_554
N1 Al1 Mg1 138.74(10) 13 7_554
N1 Al1 Mg1 120.97(10) . 7_554
Mg1 Al1 Mg1 107.18(4) 13_554 7_554
Al1 Al1 Mg1 107.18(4) 13_554 7_554
Mg1 Al1 Mg1 161.48(7) 13 7_554
Al1 Al1 Mg1 161.48(7) 13 7_554
Mg1 Al1 Mg1 73.617(14) 15_454 7_554
Mg1 Al1 Mg1 106.384(14) 15_455 7_554
Mg1 Al1 Mg1 64.16(3) 7 7_554
Mg1 N1 Al1 0.00(6) 3_655 3_655
Mg1 N1 Mg1 104.57(11) 3_655 13_554
Al1 N1 Mg1 104.57(11) 3_655 13_554
Mg1 N1 Al1 104.57(11) 3_655 13_554
Al1 N1 Al1 104.57(11) 3_655 13_554
Mg1 N1 Al1 0.00(8) 13_554 13_554
Mg1 N1 Mg1 104.57(11) 3_655 13
Al1 N1 Mg1 104.57(11) 3_655 13
Mg1 N1 Mg1 111.84(19) 13_554 13
Al1 N1 Mg1 111.84(19) 13_554 13
Mg1 N1 Al1 104.57(11) 3_655 13
Al1 N1 Al1 104.57(11) 3_655 13
Mg1 N1 Al1 111.84(19) 13_554 13
Al1 N1 Al1 111.84(19) 13_554 13
Mg1 N1 Al1 0.00(8) 13 13
Mg1 N1 Al1 164.9(2) 3_655 .
Al1 N1 Al1 164.9(2) 3_655 .
Mg1 N1 Al1 83.56(9) 13_554 .
Al1 N1 Al1 83.56(9) 13_554 .
Mg1 N1 Al1 83.56(9) 13 .
Al1 N1 Al1 83.56(9) 13 .
Mg1 N1 Ca1 84.83(11) 3_655 5
Al1 N1 Ca1 84.83(11) 3_655 5
Mg1 N1 Ca1 156.24(15) 13_554 5
Al1 N1 Ca1 156.24(15) 13_554 5
Mg1 N1 Ca1 85.99(6) 13 5
Al1 N1 Ca1 85.99(6) 13 5
Al1 N1 Ca1 83.02(11) . 5
Mg1 N1 Ca1 84.83(11) 3_655 5_554
Al1 N1 Ca1 84.83(11) 3_655 5_554
Mg1 N1 Ca1 85.99(6) 13_554 5_554
Al1 N1 Ca1 85.99(6) 13_554 5_554
Mg1 N1 Ca1 156.24(15) 13 5_554
Al1 N1 Ca1 156.24(15) 13 5_554
Al1 N1 Ca1 83.02(11) . 5_554
Ca1 N1 Ca1 72.98(10) 5 5_554

loop_
_geom_bond_atom_site_label_1
_geom_bond_atom_site_label_2
_geom_bond_distance
_geom_bond_site_symmetry_2
Ca1 N1 2.763(3) 13
Ca1 N1 2.763(3) 5_444
Ca1 N1 2.763(3) 15_454
Ca1 N1 2.763(3) 7_545
Ca1 N1 2.763(3) 13_554
Ca1 N1 2.763(3) 5_445
Ca1 N1 2.763(3) 15_455
Ca1 N1 2.763(3) 7_544
Ca1 Al1 3.2226(10) 5_444
Ca1 Al1 3.2226(10) 13
Ca1 Mg1 3.2226(10) 13
Ca1 Mg1 3.2226(10) 5_444
Al1 N1 1.927(3) 11_565
Al1 N1 1.984(2) 13_554
Al1 N1 1.984(2) 13
Al1 N1 2.029(3) .
Al1 Mg1 2.6733(15) 13_554
Al1 Al1 2.6733(15) 13_554
Al1 Mg1 2.6733(15) 13
Al1 Al1 2.6733(15) 13
Al1 Mg1 3.0933(12) 15_454
Al1 Mg1 3.0933(12) 15_455
Al1 Mg1 3.0933(12) 7
Al1 Mg1 3.0933(12) 7_554
N1 Mg1 1.927(3) 3_655
N1 Al1 1.927(3) 3_655
N1 Mg1 1.984(2) 13_554
N1 Al1 1.984(2) 13_554
N1 Mg1 1.984(2) 13
N1 Al1 1.984(2) 13
N1 Ca1 2.763(3) 5
N1 Ca1 2.763(3) 5_554
